data_7246879
loop_
_publ_author_name
'Yousri, Amal'
'Haukka, Matti'
'Abu-Youssef, Morsy A. M.'
'Salah Ayoup, Mohammed'
'Ismail, Magda M. F.'
'El Menofy, Nagwan G.'
'Soliman, Saied M.'
'Barakat, Assem'
'Amombo Noa, Francoise M.'
'\"Ohrstr\"om, Lars'

_publ_section_title
;
 Synthesis, structure diversity, and antimicrobial studies of Ag(i)
 complexes with quinoline-type ligands
;
_journal_issue 27
_journal_name_full CrystEngComm
_journal_page_first 3922
_journal_page_last 3930
_journal_paper_doi 10.1039/D3CE00417A
_journal_volume 25
_journal_year 2023
_chemical_formula_moiety 'C10 H8 Ag N2 O, B F4'
_chemical_formula_sum 'C10 H8 Ag B F4 N2 O'
_chemical_formula_weight 366.86
_space_group_crystal_system monoclinic
_space_group_IT_number 15
_space_group_name_Hall '-C 2yc'
_space_group_name_H-M_alt 'C 1 2/c 1'
_atom_sites_solution_hydrogens mixed
_audit_creation_method SHELXL-2019/2
_audit_update_record
;
2023-03-06 deposited with the CCDC.	2023-06-15 downloaded from the CCDC.
;
_cell_angle_alpha 90
_cell_angle_beta 98.505(2)
_cell_angle_gamma 90
_cell_formula_units_Z 8
_cell_length_a 10.0480(2)
_cell_length_b 16.8535(2)
_cell_length_c 14.5843(2)
_cell_measurement_reflns_used 17711
_cell_measurement_temperature 120(2)
_cell_measurement_theta_max 79.3450
_cell_measurement_theta_min 5.1320
_cell_volume 2442.60(7)
_computing_cell_refinement
;
CrysAlisPro 1.171.42.49 (Rigaku Oxford Diffraction, 2022)
;
_computing_data_collection
;
CrysAlisPro 1.171.42.49 (Rigaku Oxford Diffraction, 2022)
;
_computing_data_reduction
;
CrysAlisPro 1.171.42.49 (Rigaku Oxford Diffraction, 2022)
;
_computing_molecular_graphics 'CrystaMaker X (CrystalMaker Software ltd., 2022)'
_computing_publication_material 'SHELXL-2019/2 (Sheldrick, 2019)'
_computing_structure_refinement 'SHELXL-2019/2 (Sheldrick, 2019)'
_computing_structure_solution 'SHELXT (Sheldrick, 2018)'
_diffrn_ambient_temperature 120(2)
_diffrn_detector 'Hybrid Pixel Array Detector'
_diffrn_detector_area_resol_mean 10.0000
_diffrn_detector_type 'HyPix-Arc 100'
_diffrn_measured_fraction_theta_full 1.000
_diffrn_measured_fraction_theta_max 0.997
_diffrn_measurement_device 'four-circle diffractometer'
_diffrn_measurement_device_type 'SuperNova, Dualflex, HyPix-Arc 100'
_diffrn_measurement_method '\w scans'
_diffrn_radiation_monochromator mirror
_diffrn_radiation_probe x-ray
_diffrn_radiation_type CuK\a
_diffrn_radiation_wavelength 1.54184
_diffrn_reflns_av_R_equivalents 0.0851
_diffrn_reflns_av_unetI/netI 0.0245
_diffrn_reflns_Laue_measured_fraction_full 1.000
_diffrn_reflns_Laue_measured_fraction_max 0.997
_diffrn_reflns_limit_h_max 11
_diffrn_reflns_limit_h_min -12
_diffrn_reflns_limit_k_max 21
_diffrn_reflns_limit_k_min -21
_diffrn_reflns_limit_l_max 18
_diffrn_reflns_limit_l_min -18
_diffrn_reflns_number 45689
_diffrn_reflns_point_group_measured_fraction_full 1.000
_diffrn_reflns_point_group_measured_fraction_max 0.997
_diffrn_reflns_theta_full 67.684
_diffrn_reflns_theta_max 77.338
_diffrn_reflns_theta_min 5.167
_diffrn_source 'micro-focus sealed X-ray tube'
_diffrn_source_type 'SuperNova (Cu) X-ray Source'
_exptl_absorpt_coefficient_mu 13.686
_exptl_absorpt_correction_T_max 1.000
_exptl_absorpt_correction_T_min 0.928
_exptl_absorpt_correction_type gaussian
_exptl_absorpt_process_details
;
CrysAlisPro 1.171.42.49 (Rigaku Oxford Diffraction, 2022)
Numerical absorption correction based on gaussian integration over
a multifaceted crystal model
Empirical absorption correction using spherical harmonics,
implemented in SCALE3 ABSPACK scaling algorithm.
;
_exptl_crystal_colour colourless
_exptl_crystal_density_diffrn 1.995
_exptl_crystal_description block
_exptl_crystal_F_000 1424
_exptl_crystal_size_max 0.095
_exptl_crystal_size_mid 0.040
_exptl_crystal_size_min 0.018
_refine_diff_density_max 1.013
_refine_diff_density_min -0.947
_refine_diff_density_rms 0.138
_refine_ls_extinction_coef 0.00026(5)
_refine_ls_extinction_expression Fc^*^=kFc[1+0.001xFc^2^\l^3^/sin(2\q)]^-1/4^
_refine_ls_extinction_method 'SHELXL-2019/2 (Sheldrick 2019)'
_refine_ls_goodness_of_fit_ref 1.072
_refine_ls_hydrogen_treatment constr
_refine_ls_matrix_type full
_refine_ls_number_parameters 173
_refine_ls_number_reflns 2596
_refine_ls_number_restraints 0
_refine_ls_restrained_S_all 1.072
_refine_ls_R_factor_all 0.0508
_refine_ls_R_factor_gt 0.0462
_refine_ls_shift/su_max 0.001
_refine_ls_shift/su_mean 0.000
_refine_ls_structure_factor_coef Fsqd
_refine_ls_weighting_details 'w=1/[\s^2^(Fo^2^)+(0.0771P)^2^+10.7626P] where P=(Fo^2^+2Fc^2^)/3'
_refine_ls_weighting_scheme calc
_refine_ls_wR_factor_gt 0.1285
_refine_ls_wR_factor_ref 0.1329
_reflns_Friedel_coverage 0.000
_reflns_number_gt 2304
_reflns_number_total 2596
_reflns_threshold_expression 'I > 2\s(I)'
_cod_data_source_file d3ce00417a2.cif
_cod_data_source_block am3
_cod_depositor_comments 'Adding full bibliography for 7246878--7246879.cif.'
_cod_original_sg_symbol_H-M 'C 2/c'
_cod_database_code 7246879
_shelx_shelxl_version_number 2019/2
_shelx_space_group_comment
;
The symmetry employed for this shelxl refinement is uniquely defined
by the following loop, which should always be used as a source of
symmetry information in preference to the above space-group names.
They are only intended as comments.
;
_shelx_estimated_absorpt_t_min 0.356
_shelx_estimated_absorpt_t_max 0.791

loop_
_space_group_symop_operation_xyz
'x, y, z'
'-x, y, -z+1/2'
'x+1/2, y+1/2, z'
'-x+1/2, y+1/2, -z+1/2'
'-x, -y, -z'
'x, -y, z-1/2'
'-x+1/2, -y+1/2, -z'
'x+1/2, -y+1/2, z-1/2'

loop_
_atom_site_label
_atom_site_type_symbol
_atom_site_fract_x
_atom_site_fract_y
_atom_site_fract_z
_atom_site_U_iso_or_equiv
_atom_site_adp_type
_atom_site_occupancy
_atom_site_site_symmetry_order
_atom_site_calc_flag
_atom_site_refinement_flags_posn
_atom_site_refinement_flags_adp
_atom_site_refinement_flags_occupancy
_atom_site_disorder_assembly
_atom_site_disorder_group
Ag1 Ag 0.69188(4) 0.41805(2) 0.74903(2) 0.04475(19) Uani 1 1 d . . . . .
O1 O 0.4805(4) 0.4387(3) 0.6416(3) 0.0534(9) Uani 1 1 d . . . . .
H1A H 0.494335 0.485858 0.628303 0.080 Uiso 1 1 d R U . . .
H1B H 0.460075 0.411958 0.592463 0.080 Uiso 1 1 d R U . . .
N1 N 0.6705(5) 0.2934(3) 0.7084(3) 0.0472(10) Uani 1 1 d . . . . .
N2 N 0.6693(4) 0.0111(2) 0.6886(3) 0.0366(8) Uani 1 1 d . . . . .
C1 C 0.6475(5) 0.2294(3) 0.6866(3) 0.0421(10) Uani 1 1 d . . . . .
C2 C 0.6108(5) 0.1485(3) 0.6652(3) 0.0394(10) Uani 1 1 d . . . . .
C3 C 0.4876(5) 0.1305(3) 0.6158(3) 0.0405(10) Uani 1 1 d . . . . .
H3 H 0.428261 0.171445 0.590419 0.049 Uiso 1 1 calc R U . . .
C4 C 0.4506(5) 0.0500(3) 0.6034(3) 0.0389(10) Uani 1 1 d . . . . .
C5 C 0.3249(5) 0.0261(3) 0.5553(3) 0.0452(11) Uani 1 1 d . . . . .
H5 H 0.262528 0.064968 0.528485 0.054 Uiso 1 1 calc R U . . .
C6 C 0.2923(5) -0.0518(4) 0.5471(4) 0.0492(12) Uani 1 1 d . . . . .
H6 H 0.206451 -0.067058 0.515753 0.059 Uiso 1 1 calc R U . . .
C7 C 0.3844(5) -0.1106(3) 0.5847(3) 0.0471(12) Uani 1 1 d . . . . .
H7 H 0.360670 -0.165022 0.577911 0.057 Uiso 1 1 calc R U . . .
C8 C 0.5081(6) -0.0895(3) 0.6310(3) 0.0428(11) Uani 1 1 d . . . . .
H8 H 0.569984 -0.129329 0.655865 0.051 Uiso 1 1 calc R U . . .
C9 C 0.5435(5) -0.0091(3) 0.6417(3) 0.0366(9) Uani 1 1 d . . . . .
C10 C 0.7011(5) 0.0866(3) 0.6993(3) 0.0387(10) Uani 1 1 d . . . . .
H10 H 0.787604 0.100254 0.730926 0.046 Uiso 1 1 calc R U . . .
F1 F 0.5267(5) 0.5869(2) 0.5848(5) 0.1010(19) Uani 1 1 d . . . . .
F2 F 0.3997(5) 0.6937(3) 0.5903(4) 0.1006(16) Uani 1 1 d . . . . .
F3 F 0.5412(6) 0.6855(3) 0.4874(3) 0.1021(16) Uani 1 1 d . . . . .
F4 F 0.6273(6) 0.7018(4) 0.6323(3) 0.1121(19) Uani 1 1 d . . . . .
B1 B 0.5243(7) 0.6697(4) 0.5784(5) 0.0535(15) Uani 1 1 d . . . . .

loop_
_atom_site_aniso_label
_atom_site_aniso_U_11
_atom_site_aniso_U_22
_atom_site_aniso_U_33
_atom_site_aniso_U_23
_atom_site_aniso_U_13
_atom_site_aniso_U_12
Ag1 0.0470(3) 0.0399(3) 0.0481(3) -0.00428(13) 0.00940(17) -0.00143(14)
O1 0.047(2) 0.071(2) 0.0443(19) 0.0077(18) 0.0118(16) 0.0058(19)
N1 0.053(3) 0.042(2) 0.047(2) -0.0049(18) 0.0091(19) -0.0001(19)
N2 0.038(2) 0.0381(19) 0.0352(18) 0.0036(15) 0.0088(15) 0.0006(15)
C1 0.047(3) 0.042(3) 0.039(2) 0.0003(19) 0.012(2) 0.005(2)
C2 0.045(3) 0.038(2) 0.037(2) 0.0008(18) 0.0146(19) 0.0022(19)
C3 0.041(3) 0.044(3) 0.038(2) -0.0007(19) 0.0143(19) 0.002(2)
C4 0.038(2) 0.049(3) 0.031(2) -0.0026(19) 0.0116(18) -0.001(2)
C5 0.040(3) 0.062(3) 0.036(2) -0.001(2) 0.0124(19) 0.000(2)
C6 0.038(3) 0.069(3) 0.042(2) -0.007(2) 0.013(2) -0.011(2)
C7 0.053(3) 0.049(3) 0.042(2) -0.006(2) 0.017(2) -0.017(2)
C8 0.050(3) 0.045(3) 0.036(2) -0.0009(18) 0.014(2) -0.003(2)
C9 0.038(2) 0.041(2) 0.033(2) -0.0006(17) 0.0139(18) -0.0038(19)
C10 0.039(2) 0.039(2) 0.040(2) 0.0012(17) 0.0122(19) -0.0029(18)
F1 0.068(3) 0.062(3) 0.175(6) 0.034(3) 0.022(3) 0.0125(19)
F2 0.077(3) 0.071(3) 0.164(5) -0.011(3) 0.050(3) 0.015(2)
F3 0.134(4) 0.110(4) 0.060(2) -0.002(2) 0.009(2) -0.015(3)
F4 0.109(4) 0.141(5) 0.077(3) -0.008(3) -0.017(3) -0.048(3)
B1 0.057(4) 0.048(3) 0.056(3) -0.007(3) 0.007(3) 0.001(3)

loop_
_atom_type_symbol
_atom_type_description
_atom_type_scat_dispersion_real
_atom_type_scat_dispersion_imag
_atom_type_scat_source
C C 0.0181 0.0091 'International Tables Vol C Tables 4.2.6.8 and 6.1.1.4'
H H 0.0000 0.0000 'International Tables Vol C Tables 4.2.6.8 and 6.1.1.4'
Ag Ag 0.1306 4.2820 'International Tables Vol C Tables 4.2.6.8 and 6.1.1.4'
B B 0.0090 0.0039 'International Tables Vol C Tables 4.2.6.8 and 6.1.1.4'
F F 0.0727 0.0534 'International Tables Vol C Tables 4.2.6.8 and 6.1.1.4'
N N 0.0311 0.0180 'International Tables Vol C Tables 4.2.6.8 and 6.1.1.4'
O O 0.0492 0.0322 'International Tables Vol C Tables 4.2.6.8 and 6.1.1.4'

loop_
_geom_angle_atom_site_label_1
_geom_angle_atom_site_label_2
_geom_angle_atom_site_label_3
_geom_angle
_geom_angle_site_symmetry_1
_geom_angle_site_symmetry_3
_geom_angle_publ_flag
N1 Ag1 N2 145.81(16) . 4_656 ?
N1 Ag1 O1 85.58(16) . . ?
N2 Ag1 O1 126.40(15) 4_656 . ?
N1 Ag1 O1 104.65(16) . 2_656 ?
N2 Ag1 O1 95.26(13) 4_656 2_656 ?
O1 Ag1 O1 77.11(14) . 2_656 ?
Ag1 O1 Ag1 100.62(13) . 2_656 ?
Ag1 O1 H1A 97.2 . . ?
Ag1 O1 H1A 115.4 2_656 . ?
Ag1 O1 H1B 122.7 . . ?
Ag1 O1 H1B 110.8 2_656 . ?
H1A O1 H1B 109.8 . . ?
C1 N1 Ag1 174.0(4) . . ?
C10 N2 C9 118.9(4) . . ?
C10 N2 Ag1 120.8(3) . 4_646 ?
C9 N2 Ag1 120.2(3) . 4_646 ?
N1 C1 C2 174.9(5) . . ?
C3 C2 C10 120.0(5) . . ?
C3 C2 C1 120.5(5) . . ?
C10 C2 C1 119.4(5) . . ?
C2 C3 C4 118.7(5) . . ?
C2 C3 H3 120.7 . . ?
C4 C3 H3 120.7 . . ?
C5 C4 C3 122.6(5) . . ?
C5 C4 C9 118.8(5) . . ?
C3 C4 C9 118.6(4) . . ?
C6 C5 C4 120.6(5) . . ?
C6 C5 H5 119.7 . . ?
C4 C5 H5 119.7 . . ?
C5 C6 C7 120.7(5) . . ?
C5 C6 H6 119.7 . . ?
C7 C6 H6 119.7 . . ?
C8 C7 C6 120.3(5) . . ?
C8 C7 H7 119.8 . . ?
C6 C7 H7 119.8 . . ?
C7 C8 C9 120.1(5) . . ?
C7 C8 H8 120.0 . . ?
C9 C8 H8 120.0 . . ?
N2 C9 C8 119.3(5) . . ?
N2 C9 C4 121.2(4) . . ?
C8 C9 C4 119.5(5) . . ?
N2 C10 C2 122.5(5) . . ?
N2 C10 H10 118.8 . . ?
C2 C10 H10 118.8 . . ?
F4 B1 F2 117.4(6) . . ?
F4 B1 F3 107.1(6) . . ?
F2 B1 F3 108.2(6) . . ?
F4 B1 F1 111.4(6) . . ?
F2 B1 F1 107.3(6) . . ?
F3 B1 F1 104.6(6) . . ?

loop_
_geom_bond_atom_site_label_1
_geom_bond_atom_site_label_2
_geom_bond_distance
_geom_bond_site_symmetry_2
_geom_bond_publ_flag
Ag1 N1 2.185(4) . yes
Ag1 N2 2.204(4) 4_656 ?
Ag1 O1 2.470(4) . yes
Ag1 O1 2.546(4) 2_656 ?
O1 H1A 0.8339 . ?
O1 H1B 0.8467 . ?
N1 C1 1.138(7) . yes
N2 C10 1.315(6) . yes
N2 C9 1.389(6) . yes
C1 C2 1.434(7) . ?
C2 C3 1.371(7) . ?
C2 C10 1.424(7) . ?
C3 C4 1.411(7) . ?
C3 H3 0.9500 . ?
C4 C5 1.410(7) . ?
C4 C9 1.422(7) . ?
C5 C6 1.355(8) . ?
C5 H5 0.9500 . ?
C6 C7 1.410(9) . ?
C6 H6 0.9500 . ?
C7 C8 1.370(8) . ?
C7 H7 0.9500 . ?
C8 C9 1.403(7) . ?
C8 H8 0.9500 . ?
C10 H10 0.9500 . ?
F1 B1 1.397(8) . ?
F2 B1 1.352(8) . ?
F3 B1 1.388(8) . ?
F4 B1 1.320(8) . ?

loop_
_geom_hbond_atom_site_label_D
_geom_hbond_atom_site_label_H
_geom_hbond_atom_site_label_A
_geom_hbond_distance_DH
_geom_hbond_distance_HA
_geom_hbond_distance_DA
_geom_hbond_angle_DHA
_geom_hbond_site_symmetry_A
_geom_hbond_publ_flag
O1 H1A F1 0.83 1.86 2.693(6) 173.4 . yes
O1 H1B F3 0.85 2.01 2.802(7) 154.9 5_666 yes

loop_
_geom_torsion_atom_site_label_1
_geom_torsion_atom_site_label_2
_geom_torsion_atom_site_label_3
_geom_torsion_atom_site_label_4
_geom_torsion
_geom_torsion_site_symmetry_1
_geom_torsion_site_symmetry_2
_geom_torsion_site_symmetry_3
_geom_torsion_site_symmetry_4
_geom_torsion_publ_flag
C10 C2 C3 C4 2.8(6) . . . . ?
C1 C2 C3 C4 -174.4(4) . . . . ?
C2 C3 C4 C5 178.6(4) . . . . ?
C2 C3 C4 C9 -0.8(6) . . . . ?
C3 C4 C5 C6 -178.3(4) . . . . ?
C9 C4 C5 C6 1.1(7) . . . . ?
C4 C5 C6 C7 -1.4(7) . . . . ?
C5 C6 C7 C8 0.7(7) . . . . ?
C6 C7 C8 C9 0.3(7) . . . . ?
C10 N2 C9 C8 -179.2(4) . . . . ?
Ag1 N2 C9 C8 -2.7(5) 4_646 . . . ?
C10 N2 C9 C4 1.5(6) . . . . ?
Ag1 N2 C9 C4 178.0(3) 4_646 . . . ?
C7 C8 C9 N2 -179.9(4) . . . . ?
C7 C8 C9 C4 -0.6(7) . . . . ?
C5 C4 C9 N2 179.1(4) . . . . ?
C3 C4 C9 N2 -1.4(6) . . . . ?
C5 C4 C9 C8 -0.1(6) . . . . ?
C3 C4 C9 C8 179.3(4) . . . . ?
C9 N2 C10 C2 0.6(7) . . . . ?
Ag1 N2 C10 C2 -175.9(3) 4_646 . . . ?
C3 C2 C10 N2 -2.8(7) . . . . ?
C1 C2 C10 N2 174.4(4) . . . . ?
